data_4120236
loop_
_publ_author_name
'Yuta Fukutomi'
'Masahiro Nakano'
'Jian-Yong Hu'
'Itaru Osaka'
'Kazuo Takimiya'

_publ_section_title
;
 Naphthodithiophenediimide (NDTI): Synthesis, Structure, and Applications
;
_journal_name_full 'Journal of the American Chemical Society'
_journal_page_first 11445
_journal_page_last 11448
_journal_paper_doi 10.1021/ja404753r
_journal_volume 135
_journal_year 2013
_chemical_formula_moiety 'C34 H38 N2 O4 S2'
_chemical_formula_sum 'C34 H38 N2 O4 S2'
_chemical_formula_weight 602.78
_chemical_melting_point 561(1)
_chemical_name_common C8-NDTI
_chemical_name_systematic
; 
 ? 
;
_space_group_IT_number 14
_symmetry_cell_setting monoclinic
_symmetry_space_group_name_Hall '-P 2ybc'
_symmetry_space_group_name_H-M 'P 1 21/c 1'
_atom_sites_solution_hydrogens geom
_atom_sites_solution_primary direct
_atom_sites_solution_secondary difmap
_audit_creation_method SHELXL-97
_cell_angle_alpha 90.00
_cell_angle_beta 108.224(17)
_cell_angle_gamma 90.00
_cell_formula_units_Z 2
_cell_length_a 16.91(2)
_cell_length_b 5.089(6)
_cell_length_c 18.16(2)
_cell_measurement_temperature 296(2)
_cell_volume 1484(3)
_computing_structure_refinement 'SHELXL-97 (Sheldrick, 1997)'
_computing_structure_solution 'SHELXS-97 (Sheldrick, 1990)'
_diffrn_ambient_temperature 296(2)
_diffrn_measured_fraction_theta_full 0.970
_diffrn_measured_fraction_theta_max 0.970
_diffrn_radiation_monochromator graphite
_diffrn_radiation_source 'fine-focus sealed tube'
_diffrn_radiation_type MoK\a
_diffrn_radiation_wavelength 0.71073
_diffrn_reflns_av_R_equivalents 0.0896
_diffrn_reflns_av_sigmaI/netI 0.1450
_diffrn_reflns_limit_h_max 17
_diffrn_reflns_limit_h_min -21
_diffrn_reflns_limit_k_max 6
_diffrn_reflns_limit_k_min -4
_diffrn_reflns_limit_l_max 23
_diffrn_reflns_limit_l_min -23
_diffrn_reflns_number 7949
_diffrn_reflns_theta_full 27.85
_diffrn_reflns_theta_max 27.85
_diffrn_reflns_theta_min 2.30
_exptl_absorpt_coefficient_mu 0.222
_exptl_absorpt_correction_T_max 0.9978
_exptl_absorpt_correction_T_min 0.9569
_exptl_crystal_density_diffrn 1.348
_exptl_crystal_F_000 640
_exptl_crystal_size_max 0.20
_exptl_crystal_size_mid 0.10
_exptl_crystal_size_min 0.01
_refine_diff_density_max 0.359
_refine_diff_density_min -0.418
_refine_diff_density_rms 0.069
_refine_ls_extinction_method none
_refine_ls_goodness_of_fit_ref 0.989
_refine_ls_hydrogen_treatment mixed
_refine_ls_matrix_type full
_refine_ls_number_parameters 187
_refine_ls_number_reflns 3420
_refine_ls_number_restraints 2
_refine_ls_restrained_S_all 0.988
_refine_ls_R_factor_all 0.1838
_refine_ls_R_factor_gt 0.0700
_refine_ls_shift/su_max 0.000
_refine_ls_shift/su_mean 0.000
_refine_ls_structure_factor_coef Fsqd
_refine_ls_weighting_details 'calc w=1/[\s^2^(Fo^2^)+(0.1000P)^2^+0.0000P] where P=(Fo^2^+2Fc^2^)/3'
_refine_ls_weighting_scheme calc
_refine_ls_wR_factor_gt 0.1715
_refine_ls_wR_factor_ref 0.2246
_reflns_number_gt 1493
_reflns_number_total 3420
_reflns_threshold_expression >2sigma(I)
_cod_data_source_file ja404753r_si_001.cif
_cod_data_source_block C8-NDTI
_cod_original_cell_volume 1485(3)
_cod_database_code 4120236

loop_
_symmetry_equiv_pos_as_xyz
'x, y, z'
'-x, y+1/2, -z+1/2'
'-x, -y, -z'
'x, -y-1/2, z-1/2'

loop_
_atom_site_label
_atom_site_type_symbol
_atom_site_fract_x
_atom_site_fract_y
_atom_site_fract_z
_atom_site_U_iso_or_equiv
_atom_site_adp_type
_atom_site_occupancy
_atom_site_symmetry_multiplicity
_atom_site_calc_flag
_atom_site_refinement_flags
_atom_site_disorder_assembly
_atom_site_disorder_group
C1 C 0.5173(3) 0.6654(7) 0.6065(2) 0.0373(11) Uani 1 1 d D . .
C2 C 0.5882(3) 0.6313(7) 0.5798(2) 0.0388(11) Uani 1 1 d . A .
C3 C 0.6378(5) 0.4047(11) 0.6236(4) 0.0440(5) Uani 0.850(3) 1 d P A 2
H21 H 0.6841 0.3337 0.6136 0.053 Uiso 0.850(3) 1 calc PR A 2
C4 C 0.6079(3) 0.3187(8) 0.6776(2) 0.0487(12) Uani 1 1 d . . .
H20 H 0.6219 0.1724 0.7098 0.058 Uiso 1 1 calc R A 1
C5 C 0.5961(3) 0.7886(7) 0.5204(2) 0.0379(10) Uani 1 1 d . . .
C6 C 0.5355(3) 0.9845(7) 0.4866(2) 0.0349(10) Uani 1 1 d . . .
C7 C 0.5436(3) 1.1450(7) 0.4268(2) 0.0339(10) Uani 1 1 d . . .
C8 C 0.6167(3) 1.1204(7) 0.4003(2) 0.0385(11) Uani 1 1 d . A .
C9 C 0.6692(3) 0.7552(8) 0.4918(2) 0.0472(12) Uani 1 1 d . A .
O1 O 0.7215(2) 0.5814(6) 0.51555(17) 0.0586(9) Uani 1 1 d . . .
O2 O 0.62524(18) 1.2568(5) 0.34795(15) 0.0441(8) Uani 1 1 d . . .
N1 N 0.6773(2) 0.9358(6) 0.43688(19) 0.0402(9) Uani 1 1 d . . .
S1 S 0.51585(13) 0.4551(3) 0.68092(10) 0.0440(5) Uani 0.850(3) 1 d P A 2
C10 C 0.7525(3) 0.9229(10) 0.4126(2) 0.0499(12) Uani 1 1 d . A .
H3 H 0.7976 0.8479 0.4543 0.060 Uiso 1 1 calc R . .
H4 H 0.7686 1.0998 0.4034 0.060 Uiso 1 1 calc R . .
C11 C 0.7404(3) 0.7596(8) 0.3395(2) 0.0453(11) Uiso 1 1 d . . .
H5 H 0.7288 0.5792 0.3499 0.054 Uiso 1 1 calc R A .
H6 H 0.6926 0.8260 0.2988 0.054 Uiso 1 1 calc R . .
C12 C 0.8154(3) 0.7645(11) 0.3113(3) 0.0568(13) Uani 1 1 d . A .
H7 H 0.8249 0.9438 0.2981 0.068 Uiso 1 1 calc R . .
H8 H 0.8638 0.7091 0.3533 0.068 Uiso 1 1 calc R . .
C13 C 0.8072(3) 0.5918(10) 0.2421(3) 0.0549(13) Uani 1 1 d . . .
H9 H 0.7568 0.6413 0.2015 0.066 Uiso 1 1 calc R A .
H10 H 0.8002 0.4119 0.2565 0.066 Uiso 1 1 calc R . .
C14 C 0.8785(3) 0.5986(12) 0.2086(3) 0.0732(17) Uani 1 1 d . A .
H11 H 0.8829 0.7762 0.1908 0.088 Uiso 1 1 calc R . .
H12 H 0.9294 0.5616 0.2501 0.088 Uiso 1 1 calc R . .
C15 C 0.8740(3) 0.4170(12) 0.1439(3) 0.0693(16) Uani 1 1 d . . .
H13 H 0.8216 0.4483 0.1036 0.083 Uiso 1 1 calc R A .
H14 H 0.8721 0.2392 0.1626 0.083 Uiso 1 1 calc R . .
C16 C 0.9411(3) 0.4283(13) 0.1077(3) 0.0778(18) Uani 1 1 d . A .
H15 H 0.9390 0.6000 0.0840 0.093 Uiso 1 1 calc R . .
H16 H 0.9939 0.4160 0.1488 0.093 Uiso 1 1 calc R . .
C17 C 0.9408(3) 0.2286(12) 0.0488(3) 0.0861(19) Uani 1 1 d . . .
H17 H 0.9621 0.0659 0.0740 0.129 Uiso 1 1 calc R A .
H18 H 0.9751 0.2872 0.0188 0.129 Uiso 1 1 calc R . .
H19 H 0.8849 0.2029 0.0153 0.129 Uiso 1 1 calc R . .
C18 C 0.535(3) 0.472(8) 0.670(2) 0.0440(5) Uani 0.150(3) 1 d PD A 1
H24 H 0.5011 0.4507 0.7012 0.053 Uiso 0.150(3) 1 calc PR A 1
S2 S 0.6671(6) 0.4277(16) 0.6231(5) 0.0440(5) Uani 0.150(3) 1 d P A 1

loop_
_atom_site_aniso_label
_atom_site_aniso_U_11
_atom_site_aniso_U_22
_atom_site_aniso_U_33
_atom_site_aniso_U_23
_atom_site_aniso_U_13
_atom_site_aniso_U_12
C1 0.071(3) 0.0223(17) 0.0232(19) -0.0028(15) 0.022(2) 0.0022(19)
C2 0.066(3) 0.0258(18) 0.028(2) 0.0023(15) 0.020(2) 0.0129(19)
C3 0.0843(14) 0.0247(5) 0.0294(7) 0.0057(5) 0.0271(7) 0.0056(7)
C4 0.083(4) 0.034(2) 0.033(2) 0.0107(18) 0.023(2) 0.022(2)
C5 0.060(3) 0.031(2) 0.028(2) -0.0004(16) 0.020(2) 0.0085(19)
C6 0.059(3) 0.0253(18) 0.0247(19) 0.0037(15) 0.020(2) 0.0040(18)
C7 0.057(3) 0.0231(17) 0.027(2) -0.0019(15) 0.021(2) 0.0015(18)
C8 0.063(3) 0.030(2) 0.029(2) -0.0047(16) 0.023(2) -0.0025(19)
C9 0.069(4) 0.048(2) 0.027(2) 0.0012(19) 0.020(2) 0.013(2)
O1 0.079(3) 0.065(2) 0.0389(18) 0.0117(15) 0.0287(17) 0.0300(18)
O2 0.074(2) 0.0341(14) 0.0299(15) -0.0013(12) 0.0252(15) -0.0077(14)
N1 0.048(2) 0.0451(19) 0.0340(19) -0.0016(16) 0.0226(17) 0.0055(18)
S1 0.0843(14) 0.0247(5) 0.0294(7) 0.0057(5) 0.0271(7) 0.0056(7)
C10 0.048(3) 0.071(3) 0.035(2) -0.003(2) 0.020(2) -0.001(2)
C12 0.038(3) 0.092(4) 0.047(3) -0.013(3) 0.022(2) -0.005(3)
C13 0.047(3) 0.077(3) 0.049(3) -0.012(2) 0.029(2) -0.004(3)
C14 0.052(4) 0.119(5) 0.056(3) -0.030(3) 0.027(3) -0.008(3)
C15 0.054(4) 0.105(4) 0.055(3) -0.016(3) 0.027(3) 0.005(3)
C16 0.057(4) 0.129(5) 0.056(3) -0.022(3) 0.030(3) 0.008(3)
C17 0.073(4) 0.124(5) 0.071(4) -0.014(4) 0.037(3) 0.018(4)
C18 0.0843(14) 0.0247(5) 0.0294(7) 0.0057(5) 0.0271(7) 0.0056(7)
S2 0.0843(14) 0.0247(5) 0.0294(7) 0.0057(5) 0.0271(7) 0.0056(7)

loop_
_atom_type_symbol
_atom_type_description
_atom_type_scat_dispersion_real
_atom_type_scat_dispersion_imag
_atom_type_scat_source
C C 0.0033 0.0016 'International Tables Vol C Tables 4.2.6.8 and 6.1.1.4'
H H 0.0000 0.0000 'International Tables Vol C Tables 4.2.6.8 and 6.1.1.4'
N N 0.0061 0.0033 'International Tables Vol C Tables 4.2.6.8 and 6.1.1.4'
O O 0.0106 0.0060 'International Tables Vol C Tables 4.2.6.8 and 6.1.1.4'
S S 0.1246 0.1234 'International Tables Vol C Tables 4.2.6.8 and 6.1.1.4'

loop_
_geom_angle_atom_site_label_1
_geom_angle_atom_site_label_2
_geom_angle_atom_site_label_3
_geom_angle
_geom_angle_site_symmetry_1
_geom_angle_site_symmetry_3
C7 C1 C2 120.9(3) 3_676 .
C7 C1 C18 138(2) 3_676 .
C2 C1 C18 101(2) . .
C7 C1 S1 125.1(3) 3_676 .
C2 C1 S1 114.0(3) . .
C18 C1 S1 13(2) . .
C5 C2 C1 119.2(3) . .
C5 C2 C3 133.2(5) . .
C1 C2 C3 107.5(4) . .
C5 C2 S2 117.8(4) . .
C1 C2 S2 122.7(4) . .
C3 C2 S2 17.4(4) . .
C4 C3 C2 111.8(5) . .
C4 C3 H21 124.1 . .
C2 C3 H21 124.1 . .
C3 C4 C18 105.4(10) . .
C3 C4 S2 12.6(6) . .
C18 C4 S2 114.2(11) . .
C3 C4 S1 117.1(4) . .
C18 C4 S1 11.9(11) . .
S2 C4 S1 126.2(4) . .
C3 C4 H20 130.8 . .
C18 C4 H20 122.9 . .
S2 C4 H20 122.9 . .
S1 C4 H20 111.0 . .
C2 C5 C6 120.6(4) . .
C2 C5 C9 119.9(4) . .
C6 C5 C9 119.6(3) . .
C7 C6 C5 120.7(4) . .
C7 C6 C6 119.5(4) . 3_676
C5 C6 C6 119.7(4) . 3_676
C6 C7 C1 120.0(4) . 3_676
C6 C7 C8 120.2(4) . .
C1 C7 C8 119.8(3) 3_676 .
O2 C8 N1 120.4(4) . .
O2 C8 C7 121.6(4) . .
N1 C8 C7 118.0(3) . .
O1 C9 N1 120.3(4) . .
O1 C9 C5 122.9(4) . .
N1 C9 C5 116.8(4) . .
C9 N1 C8 124.3(4) . .
C9 N1 C10 118.2(4) . .
C8 N1 C10 117.5(3) . .
C4 S1 C1 89.4(2) . .
N1 C10 C11 113.1(4) . .
N1 C10 H3 109.0 . .
C11 C10 H3 109.0 . .
N1 C10 H4 109.0 . .
C11 C10 H4 109.0 . .
H3 C10 H4 107.8 . .
C12 C11 C10 112.9(4) . .
C12 C11 H5 109.0 . .
C10 C11 H5 109.0 . .
C12 C11 H6 109.0 . .
C10 C11 H6 109.0 . .
H5 C11 H6 107.8 . .
C13 C12 C11 114.0(4) . .
C13 C12 H7 108.7 . .
C11 C12 H7 108.7 . .
C13 C12 H8 108.7 . .
C11 C12 H8 108.7 . .
H7 C12 H8 107.6 . .
C12 C13 C14 116.6(4) . .
C12 C13 H9 108.2 . .
C14 C13 H9 108.2 . .
C12 C13 H10 108.2 . .
C14 C13 H10 108.2 . .
H9 C13 H10 107.3 . .
C15 C14 C13 117.2(4) . .
C15 C14 H11 108.0 . .
C13 C14 H11 108.0 . .
C15 C14 H12 108.0 . .
C13 C14 H12 108.0 . .
H11 C14 H12 107.3 . .
C14 C15 C16 118.2(5) . .
C14 C15 H13 107.8 . .
C16 C15 H13 107.8 . .
C14 C15 H14 107.8 . .
C16 C15 H14 107.8 . .
H13 C15 H14 107.1 . .
C17 C16 C15 117.8(5) . .
C17 C16 H15 107.9 . .
C15 C16 H15 107.9 . .
C17 C16 H16 107.9 . .
C15 C16 H16 107.9 . .
H15 C16 H16 107.2 . .
C16 C17 H17 109.5 . .
C16 C17 H18 109.5 . .
H17 C17 H18 109.5 . .
C16 C17 H19 109.5 . .
H17 C17 H19 109.5 . .
H18 C17 H19 109.5 . .
C4 C18 C1 113(3) . .
C4 C18 H24 123.3 . .
C1 C18 H24 123.3 . .
C2 S2 C4 87.0(5) . .

loop_
_geom_bond_atom_site_label_1
_geom_bond_atom_site_label_2
_geom_bond_distance
_geom_bond_site_symmetry_2
C1 C7 1.402(5) 3_676
C1 C2 1.439(6) .
C1 C18 1.469(14) .
C1 S1 1.729(4) .
C2 C5 1.383(5) .
C2 C3 1.499(7) .
C2 S2 1.678(10) .
C3 C4 1.312(7) .
C3 H21 0.9300 .
C4 C18 1.43(5) .
C4 S2 1.706(9) .
C4 S1 1.722(5) .
C4 H20 0.9300 .
C5 C6 1.424(5) .
C5 C9 1.492(6) .
C6 C7 1.400(5) .
C6 C6 1.438(8) 3_676
C7 C1 1.402(5) 3_676
C7 C8 1.466(6) .
C8 O2 1.221(4) .
C8 N1 1.396(5) .
C9 O1 1.229(5) .
C9 N1 1.394(5) .
N1 C10 1.472(5) .
C10 C11 1.524(6) .
C10 H3 0.9700 .
C10 H4 0.9700 .
C11 C12 1.509(6) .
C11 H5 0.9700 .
C11 H6 0.9700 .
C12 C13 1.505(6) .
C12 H7 0.9700 .
C12 H8 0.9700 .
C13 C14 1.511(6) .
C13 H9 0.9700 .
C13 H10 0.9700 .
C14 C15 1.477(7) .
C14 H11 0.9700 .
C14 H12 0.9700 .
C15 C16 1.480(6) .
C15 H13 0.9700 .
C15 H14 0.9700 .
C16 C17 1.475(7) .
C16 H15 0.9700 .
C16 H16 0.9700 .
C17 H17 0.9600 .
C17 H18 0.9600 .
C17 H19 0.9600 .
C18 H24 0.9300 .

loop_
_geom_torsion_atom_site_label_1
_geom_torsion_atom_site_label_2
_geom_torsion_atom_site_label_3
_geom_torsion_atom_site_label_4
_geom_torsion
_geom_torsion_site_symmetry_1
_geom_torsion_site_symmetry_4
C7 C1 C2 C5 0.1(6) 3_676 .
C18 C1 C2 C5 -178(2) . .
S1 C1 C2 C5 -180.0(3) . .
C7 C1 C2 C3 -176.6(4) 3_676 .
C18 C1 C2 C3 5(2) . .
S1 C1 C2 C3 3.3(5) . .
C7 C1 C2 S2 174.1(5) 3_676 .
C18 C1 C2 S2 -4(2) . .
S1 C1 C2 S2 -6.0(6) . .
C5 C2 C3 C4 178.2(5) . .
C1 C2 C3 C4 -5.8(6) . .
S2 C2 C3 C4 147(2) . .
C2 C3 C4 C18 3(2) . .
C2 C3 C4 S2 -133(2) . .
C2 C3 C4 S1 6.1(7) . .
C1 C2 C5 C6 0.8(6) . .
C3 C2 C5 C6 176.4(5) . .
S2 C2 C5 C6 -173.5(5) . .
C1 C2 C5 C9 -179.8(4) . .
C3 C2 C5 C9 -4.2(7) . .
S2 C2 C5 C9 5.9(6) . .
C2 C5 C6 C7 179.6(4) . .
C9 C5 C6 C7 0.2(6) . .
C2 C5 C6 C6 -1.2(7) . 3_676
C9 C5 C6 C6 179.4(4) . 3_676
C5 C6 C7 C1 179.1(4) . 3_676
C6 C6 C7 C1 0.0(6) 3_676 3_676
C5 C6 C7 C8 -2.5(6) . .
C6 C6 C7 C8 178.4(4) 3_676 .
C6 C7 C8 O2 179.6(3) . .
C1 C7 C8 O2 -2.0(6) 3_676 .
C6 C7 C8 N1 -0.7(5) . .
C1 C7 C8 N1 177.7(3) 3_676 .
C2 C5 C9 O1 4.5(6) . .
C6 C5 C9 O1 -176.1(4) . .
C2 C5 C9 N1 -174.3(4) . .
C6 C5 C9 N1 5.1(6) . .
O1 C9 N1 C8 172.5(4) . .
C5 C9 N1 C8 -8.7(6) . .
O1 C9 N1 C10 -4.1(6) . .
C5 C9 N1 C10 174.7(3) . .
O2 C8 N1 C9 -173.7(3) . .
C7 C8 N1 C9 6.6(6) . .
O2 C8 N1 C10 2.9(5) . .
C7 C8 N1 C10 -176.8(3) . .
C3 C4 S1 C1 -3.5(5) . .
C18 C4 S1 C1 9(11) . .
S2 C4 S1 C1 6.7(5) . .
C7 C1 S1 C4 179.6(4) 3_676 .
C2 C1 S1 C4 -0.3(3) . .
C18 C1 S1 C4 -9(10) . .
C9 N1 C10 C11 94.4(4) . .
C8 N1 C10 C11 -82.4(5) . .
N1 C10 C11 C12 175.5(4) . .
C10 C11 C12 C13 176.5(4) . .
C11 C12 C13 C14 177.0(4) . .
C12 C13 C14 C15 176.0(5) . .
C13 C14 C15 C16 177.3(5) . .
C14 C15 C16 C17 173.9(5) . .
C3 C4 C18 C1 0(4) . .
S2 C4 C18 C1 10(4) . .
S1 C4 C18 C1 -168(14) . .
C7 C1 C18 C4 178.7(11) 3_676 .
C2 C1 C18 C4 -4(4) . .
S1 C1 C18 C4 169(13) . .
C5 C2 S2 C4 -177.7(4) . .
C1 C2 S2 C4 8.3(6) . .
C3 C2 S2 C4 -22.9(14) . .
C3 C4 S2 C2 38(2) . .
C18 C4 S2 C2 -10(3) . .
S1 C4 S2 C2 -9.0(6) . .
